data_7706324
loop_
_publ_author_name
'Deorukhkar, Neel'
'Besnard, C\'eline'
'Gu\'en\'ee, Laure'
'Piguet, Claude'

_publ_section_title
;
 Tuning spin-crossover transition temperatures in non-symmetrical
 homoleptic meridional/facial [Fe(didentate)<sub>3</sub>]<sup>2+</sup>
 complexes: what for and who cares about it?
;
_journal_issue 4
_journal_name_full 'Dalton transactions (Cambridge, England : 2003)'
_journal_page_first 1206
_journal_page_last 1223
_journal_paper_doi 10.1039/d0dt03828h
_journal_volume 50
_journal_year 2021
_chemical_formula_moiety 'C12 H10 N4'
_chemical_formula_sum 'C12 H10 N4'
_chemical_formula_weight 210.24
_space_group_crystal_system monoclinic
_space_group_IT_number 14
_space_group_name_Hall '-P 2ybc'
_space_group_name_H-M_alt 'P 1 21/c 1'
_atom_sites_solution_hydrogens geom
_atom_sites_solution_primary dual
_audit_creation_date 2020-12-01
_audit_creation_method
;
Olex2 1.3
(compiled 2020.07.31 svn.rc2a77460 for OlexSys, GUI svn.r6145)
;
_audit_update_record
;
2020-12-05 deposited with the CCDC.	2020-12-15 downloaded from the CCDC.
;
_cell_angle_alpha 90
_cell_angle_beta 99.254(4)
_cell_angle_gamma 90
_cell_formula_units_Z 8
_cell_length_a 7.7949(3)
_cell_length_b 11.6274(5)
_cell_length_c 22.4728(10)
_cell_measurement_reflns_used 4059
_cell_measurement_temperature 180.15
_cell_measurement_theta_max 70.6820
_cell_measurement_theta_min 4.2670
_cell_volume 2010.30(15)
_computing_cell_refinement 'CrysAlisPro 1.171.40.43a (Rigaku OD, 2019)'
_computing_data_collection 'CrysAlisPro 1.171.40.43a (Rigaku OD, 2019)'
_computing_data_reduction 'CrysAlisPro 1.171.40.43a (Rigaku OD, 2019)'
_computing_molecular_graphics 'Olex2 1.3 (Dolomanov et al., 2009)'
_computing_publication_material 'Olex2 1.3 (Dolomanov et al., 2009)'
_computing_structure_refinement 'SHELXL 2018/3 (Sheldrick, 2015)'
_computing_structure_solution 'SHELXT  (Sheldrick, 2015)'
_diffrn_ambient_environment N~2~
_diffrn_ambient_temperature 180.15
_diffrn_detector 'CCD plate'
_diffrn_detector_area_resol_mean 10.4670
_diffrn_detector_type Atlas
_diffrn_measured_fraction_theta_full 0.995
_diffrn_measured_fraction_theta_max 0.971
_diffrn_measurement_details
;
List of Runs (angles in degrees, time in seconds):

  # Type    Start    End  Width  t~exp~   \w     \q     \k     \f   Frames
#--------------------------------------------------------------------------
  1  \w    -50.00  29.00   1.00    1.50    --  -42.19  77.00-120.00   79
  2  \w   -113.00 -22.00   1.00    1.50    --  -42.19 -38.00 120.00   91
  3  \w     48.00  88.00   1.00    1.50    --   42.19-125.00  60.00   40
  4  \w    121.00 161.00   1.00   10.00    --  100.00 125.00 150.00   40
  5  \w    117.00 164.00   1.00   10.00    --  100.00  45.00   0.00   47
  6  \w    107.00 156.00   1.00   10.00    --  100.00 116.00  -4.00   49
  7  \w     21.00 110.00   1.00   10.00    --  100.00 -94.00   0.00   89
  8  \w    119.00 153.00   1.00   10.00    --  100.00  30.00 -60.00   34
  9  \w     81.00 107.00   1.00   10.00    --  100.00-125.00-180.00   26
 10  \w     78.00 105.00   1.00   10.00    --  100.00  45.00   0.00   27
 11  \w    106.00 157.00   1.00   10.00    --  100.00 125.00-120.00   51
 12  \w     69.00 166.00   1.00   10.00    --  100.00  77.00  60.00   97
;
_diffrn_measurement_device 'four-circle diffractometer'
_diffrn_measurement_device_type 'SuperNova, Dual, Cu at home/near, Atlas'
_diffrn_measurement_method '\w scans'
_diffrn_orient_matrix_type 'CrysAlisPro convention (1999,Acta A55,543-557)'
_diffrn_orient_matrix_UB_11 0.0651502776
_diffrn_orient_matrix_UB_12 -0.0972249269
_diffrn_orient_matrix_UB_13 0.0445288572
_diffrn_orient_matrix_UB_21 -0.0236921082
_diffrn_orient_matrix_UB_22 -0.0871862502
_diffrn_orient_matrix_UB_23 -0.0522986937
_diffrn_orient_matrix_UB_31 0.1877749276
_diffrn_orient_matrix_UB_32 0.0227240619
_diffrn_orient_matrix_UB_33 -0.0102123663
_diffrn_radiation_monochromator mirror
_diffrn_radiation_probe x-ray
_diffrn_radiation_type CuK\a
_diffrn_radiation_wavelength 1.54184
_diffrn_reflns_av_unetI/netI 0.0270
_diffrn_reflns_Laue_measured_fraction_full 0.995
_diffrn_reflns_Laue_measured_fraction_max 0.971
_diffrn_reflns_limit_h_max 9
_diffrn_reflns_limit_h_min -9
_diffrn_reflns_limit_k_max 14
_diffrn_reflns_limit_k_min -14
_diffrn_reflns_limit_l_max 26
_diffrn_reflns_limit_l_min -27
_diffrn_reflns_number 8262
_diffrn_reflns_point_group_measured_fraction_full 0.995
_diffrn_reflns_point_group_measured_fraction_max 0.971
_diffrn_reflns_theta_full 67.684
_diffrn_reflns_theta_max 70.765
_diffrn_reflns_theta_min 4.293
_diffrn_source 'micro-focus sealed X-ray tube'
_diffrn_source_type 'SuperNova (Cu) X-ray Source'
_exptl_absorpt_coefficient_mu 0.707
_exptl_absorpt_correction_T_max 1.00000
_exptl_absorpt_correction_T_min 0.78217
_exptl_absorpt_correction_type multi-scan
_exptl_absorpt_process_details
;
CrysAlisPro 1.171.40.43a (Rigaku Oxford Diffraction, 2019)
Empirical absorption correction using spherical harmonics,
 implemented in SCALE3 ABSPACK scaling algorithm.
;
_exptl_crystal_colour colourless
_exptl_crystal_colour_primary colourless
_exptl_crystal_density_diffrn 1.389
_exptl_crystal_description block
_exptl_crystal_F_000 880
_exptl_crystal_size_max 0.407
_exptl_crystal_size_mid 0.263
_exptl_crystal_size_min 0.224
_refine_diff_density_max 0.332
_refine_diff_density_min -0.263
_refine_diff_density_rms 0.052
_refine_ls_extinction_method none
_refine_ls_goodness_of_fit_ref 1.065
_refine_ls_hydrogen_treatment constr
_refine_ls_matrix_type full
_refine_ls_number_parameters 292
_refine_ls_number_reflns 8262
_refine_ls_number_restraints 0
_refine_ls_restrained_S_all 1.065
_refine_ls_R_factor_all 0.0595
_refine_ls_R_factor_gt 0.0521
_refine_ls_shift/su_max 0.000
_refine_ls_shift/su_mean 0.000
_refine_ls_structure_factor_coef Fsqd
_refine_ls_weighting_details 'w=1/[\s^2^(Fo^2^)+(0.0972P)^2^+0.4124P] where P=(Fo^2^+2Fc^2^)/3'
_refine_ls_weighting_scheme calc
_refine_ls_wR_factor_gt 0.1511
_refine_ls_wR_factor_ref 0.1592
_reflns_Friedel_coverage 0.000
_reflns_number_gt 7052
_reflns_number_total 8262
_reflns_threshold_expression 'I > 2\s(I)'
_cod_data_source_file d0dt03828h2.cif
_cod_data_source_block L7
_cod_depositor_comments 'Adding full bibliography for 7706322--7706338.cif.'
_cod_original_cell_volume 2010.29(14)
_cod_database_code 7706324
_shelx_shelxl_version_number 2018/3
_chemical_oxdiff_formula C24H20N8
_shelx_space_group_comment
;
The symmetry employed for this shelxl refinement is uniquely defined
by the following loop, which should always be used as a source of
symmetry information in preference to the above space-group names.
They are only intended as comments.
;
_shelx_estimated_absorpt_t_max 0.858
_shelx_estimated_absorpt_t_min 0.762
_reflns_odcompleteness_completeness 99.53
_reflns_odcompleteness_iscentric 1
_reflns_odcompleteness_theta 66.97
_olex2_refinement_description
;
1. Twinned data refinement
 Scales: 0.9597(9)
 0.0403(9)
2. Fixed Uiso
 At 1.2 times of:
  All C(H) groups
 At 1.5 times of:
  All C(H,H,H) groups
3.a Aromatic/amide H refined with riding coordinates:
 C6(H6), C7(H7), C8(H8), C9(H9), C14(H14), C15(H15), C16(H16), C26(H26),
 C27(H27), C28(H28), C29(H29), C34(H34), C35(H35), C36(H36)
3.b Idealised Me refined as rotating group:
 C11(H11A,H11B,H11C), C31(H31A,H31B,H31C)
;
_olex2_submission_special_instructions 'No special instructions were received'
_oxdiff_exptl_absorpt_empirical_details
;
Empirical correction (ABSPACK) includes:
- Absorption correction using spherical harmonics
- Frame scaling
;
_oxdiff_exptl_absorpt_empirical_full_max 1.997
_oxdiff_exptl_absorpt_empirical_full_min 0.777

loop_
_space_group_symop_operation_xyz
'x, y, z'
'-x, y+1/2, -z+1/2'
'-x, -y, -z'
'x, -y-1/2, z-1/2'

loop_
_atom_site_label
_atom_site_type_symbol
_atom_site_fract_x
_atom_site_fract_y
_atom_site_fract_z
_atom_site_U_iso_or_equiv
_atom_site_adp_type
_atom_site_occupancy
_atom_site_site_symmetry_order
_atom_site_calc_flag
_atom_site_refinement_flags_posn
_atom_site_refinement_flags_adp
_atom_site_refinement_flags_occupancy
_atom_site_disorder_assembly
_atom_site_disorder_group
N1 N 0.96816(19) 0.55357(13) 0.73613(7) 0.0318(4) Uani 1 1 d . . . . .
N2 N 0.82285(18) 0.72119(13) 0.73460(7) 0.0309(4) Uani 1 1 d . . . . .
N3 N 1.0272(3) 0.62679(17) 0.95811(8) 0.0496(5) Uani 1 1 d . . . . .
N4 N 0.9285(2) 0.72847(15) 0.86638(8) 0.0408(4) Uani 1 1 d . . . . .
C5 C 0.9120(2) 0.58564(16) 0.67698(9) 0.0314(4) Uani 1 1 d . . . . .
C6 C 0.9334(2) 0.52994(18) 0.62376(9) 0.0382(5) Uani 1 1 d . . . . .
H6 H 0.992532 0.458394 0.624519 0.046 Uiso 1 1 calc R U . . .
C7 C 0.8658(3) 0.5821(2) 0.56988(10) 0.0449(5) Uani 1 1 d . . . . .
H7 H 0.877782 0.545611 0.532946 0.054 Uiso 1 1 calc R U . . .
C8 C 0.7793(3) 0.6885(2) 0.56885(10) 0.0446(5) Uani 1 1 d . . . . .
H8 H 0.736228 0.722929 0.531071 0.054 Uiso 1 1 calc R U . . .
C9 C 0.7553(2) 0.74420(18) 0.62103(10) 0.0384(5) Uani 1 1 d . . . . .
H9 H 0.695703 0.815605 0.620142 0.046 Uiso 1 1 calc R U . . .
C10 C 0.8229(2) 0.69043(16) 0.67513(9) 0.0313(4) Uani 1 1 d . . . . .
C11 C 0.7360(2) 0.82366(16) 0.75256(9) 0.0353(4) Uani 1 1 d . . . . .
H11A H 0.817529 0.888437 0.756930 0.053 Uiso 1 1 calc R U . . .
H11B H 0.696285 0.809420 0.791116 0.053 Uiso 1 1 calc R U . . .
H11C H 0.635976 0.841953 0.721710 0.053 Uiso 1 1 calc R U . . .
C12 C 0.9126(2) 0.63592(15) 0.76868(9) 0.0297(4) Uani 1 1 d . . . . .
C13 C 0.9511(2) 0.63264(16) 0.83473(9) 0.0322(4) Uani 1 1 d . . . . .
C14 C 1.0149(2) 0.53220(17) 0.86377(9) 0.0368(4) Uani 1 1 d . . . . .
H14 H 1.033816 0.465020 0.841643 0.044 Uiso 1 1 calc R U . . .
C15 C 1.0495(3) 0.5337(2) 0.92540(10) 0.0436(5) Uani 1 1 d . . . . .
H15 H 1.091274 0.465355 0.945901 0.052 Uiso 1 1 calc R U . . .
C16 C 0.9689(3) 0.7180(2) 0.92628(10) 0.0476(5) Uani 1 1 d . . . . .
H16 H 0.953427 0.785187 0.948888 0.057 Uiso 1 1 calc R U . . .
N21 N 0.48987(18) 0.55165(13) 0.76258(7) 0.0320(4) Uani 1 1 d . . . . .
N22 N 0.34011(18) 0.71596(13) 0.76777(7) 0.0309(4) Uani 1 1 d . . . . .
N23 N 0.3130(3) 0.62753(18) 0.54185(8) 0.0507(5) Uani 1 1 d . . . . .
N24 N 0.2937(2) 0.72309(15) 0.63495(8) 0.0400(4) Uani 1 1 d . . . . .
C25 C 0.4932(2) 0.58079(16) 0.82231(9) 0.0320(4) Uani 1 1 d . . . . .
C26 C 0.5708(2) 0.52423(18) 0.87470(9) 0.0387(5) Uani 1 1 d . . . . .
H26 H 0.632472 0.454275 0.872586 0.046 Uiso 1 1 calc R U . . .
C27 C 0.5551(3) 0.5729(2) 0.92948(10) 0.0460(5) Uani 1 1 d . . . . .
H27 H 0.606815 0.535861 0.965633 0.055 Uiso 1 1 calc R U . . .
C28 C 0.4634(3) 0.6771(2) 0.93277(10) 0.0469(6) Uani 1 1 d . . . . .
H28 H 0.455170 0.708804 0.971172 0.056 Uiso 1 1 calc R U . . .
C29 C 0.3857(2) 0.73359(18) 0.88160(10) 0.0394(5) Uani 1 1 d . . . . .
H29 H 0.324030 0.803536 0.883839 0.047 Uiso 1 1 calc R U . . .
C30 C 0.4015(2) 0.68353(16) 0.82639(9) 0.0317(4) Uani 1 1 d . . . . .
C31 C 0.2346(2) 0.81863(16) 0.75199(10) 0.0358(5) Uani 1 1 d . . . . .
H31A H 0.169121 0.836604 0.784571 0.054 Uiso 1 1 calc R U . . .
H31B H 0.153414 0.804664 0.714636 0.054 Uiso 1 1 calc R U . . .
H31C H 0.310406 0.883509 0.746162 0.054 Uiso 1 1 calc R U . . .
C32 C 0.3980(2) 0.63350(15) 0.73185(9) 0.0300(4) Uani 1 1 d . . . . .
C33 C 0.3670(2) 0.63150(16) 0.66567(9) 0.0333(4) Uani 1 1 d . . . . .
C34 C 0.4166(3) 0.53509(17) 0.63548(9) 0.0380(5) Uani 1 1 d . . . . .
H34 H 0.468320 0.470094 0.656873 0.046 Uiso 1 1 calc R U . . .
C35 C 0.3876(3) 0.5382(2) 0.57352(10) 0.0459(5) Uani 1 1 d . . . . .
H35 H 0.422029 0.473858 0.552184 0.055 Uiso 1 1 calc R U . . .
C36 C 0.2707(3) 0.7138(2) 0.57484(10) 0.0466(5) Uani 1 1 d . . . . .
H36 H 0.216962 0.777737 0.553024 0.056 Uiso 1 1 calc R U . . .

loop_
_atom_site_aniso_label
_atom_site_aniso_U_11
_atom_site_aniso_U_22
_atom_site_aniso_U_33
_atom_site_aniso_U_23
_atom_site_aniso_U_13
_atom_site_aniso_U_12
N1 0.0320(7) 0.0249(8) 0.0383(9) -0.0006(7) 0.0054(6) -0.0004(6)
N2 0.0290(7) 0.0233(8) 0.0406(9) 0.0003(7) 0.0064(6) -0.0012(6)
N3 0.0657(11) 0.0458(11) 0.0377(10) 0.0001(9) 0.0092(8) -0.0132(9)
N4 0.0531(10) 0.0313(9) 0.0394(9) -0.0027(7) 0.0120(7) -0.0054(7)
C5 0.0288(8) 0.0295(9) 0.0357(10) -0.0023(8) 0.0046(7) -0.0051(7)
C6 0.0390(10) 0.0352(10) 0.0396(11) -0.0058(9) 0.0042(8) -0.0031(8)
C7 0.0459(11) 0.0535(13) 0.0350(11) -0.0055(10) 0.0053(8) -0.0077(10)
C8 0.0412(11) 0.0524(13) 0.0378(11) 0.0098(10) -0.0010(8) -0.0043(9)
C9 0.0345(9) 0.0339(10) 0.0460(12) 0.0064(9) 0.0041(8) -0.0023(8)
C10 0.0267(8) 0.0289(9) 0.0379(10) 0.0006(8) 0.0036(7) -0.0056(7)
C11 0.0337(9) 0.0238(9) 0.0496(11) -0.0031(8) 0.0099(8) 0.0023(7)
C12 0.0277(8) 0.0228(9) 0.0387(10) 0.0008(7) 0.0055(7) -0.0022(7)
C13 0.0298(9) 0.0306(10) 0.0368(10) -0.0008(8) 0.0071(7) -0.0071(7)
C14 0.0409(10) 0.0309(10) 0.0388(10) -0.0006(8) 0.0066(8) -0.0017(8)
C15 0.0495(11) 0.0414(11) 0.0391(11) 0.0041(9) 0.0044(9) -0.0047(9)
C16 0.0682(14) 0.0395(12) 0.0378(11) -0.0073(10) 0.0170(10) -0.0099(10)
N21 0.0326(8) 0.0244(8) 0.0392(9) 0.0003(7) 0.0066(6) -0.0006(6)
N22 0.0282(7) 0.0249(8) 0.0400(9) -0.0001(7) 0.0064(6) -0.0022(6)
N23 0.0631(11) 0.0488(11) 0.0380(10) 0.0017(9) 0.0014(8) -0.0107(9)
N24 0.0450(9) 0.0316(9) 0.0413(9) 0.0042(7) 0.0005(7) -0.0023(7)
C25 0.0293(9) 0.0308(9) 0.0358(10) 0.0026(8) 0.0044(7) -0.0053(7)
C26 0.0368(10) 0.0377(11) 0.0412(11) 0.0062(9) 0.0052(8) -0.0032(8)
C27 0.0432(11) 0.0580(14) 0.0354(11) 0.0063(10) 0.0023(8) -0.0100(10)
C28 0.0450(11) 0.0593(14) 0.0381(11) -0.0115(10) 0.0120(9) -0.0138(10)
C29 0.0361(10) 0.0367(11) 0.0466(12) -0.0092(9) 0.0103(8) -0.0087(8)
C30 0.0271(8) 0.0306(9) 0.0380(10) -0.0009(8) 0.0071(7) -0.0073(7)
C31 0.0316(9) 0.0242(9) 0.0516(12) 0.0019(8) 0.0070(8) 0.0032(7)
C32 0.0279(8) 0.0225(8) 0.0398(10) 0.0000(7) 0.0059(7) -0.0035(7)
C33 0.0293(9) 0.0308(10) 0.0390(10) 0.0008(8) 0.0035(7) -0.0089(7)
C34 0.0434(10) 0.0306(10) 0.0399(11) 0.0007(9) 0.0069(8) -0.0014(8)
C35 0.0550(12) 0.0431(12) 0.0401(11) -0.0063(10) 0.0095(9) -0.0053(10)
C36 0.0536(12) 0.0437(12) 0.0387(11) 0.0081(10) -0.0038(9) -0.0051(10)

loop_
_atom_type_symbol
_atom_type_description
_atom_type_scat_dispersion_real
_atom_type_scat_dispersion_imag
_atom_type_scat_source
C C 0.0181 0.0091 'International Tables Vol C Tables 4.2.6.8 and 6.1.1.4'
H H 0.0000 0.0000 'International Tables Vol C Tables 4.2.6.8 and 6.1.1.4'
N N 0.0311 0.0180 'International Tables Vol C Tables 4.2.6.8 and 6.1.1.4'

loop_
_exptl_crystal_face_index_h
_exptl_crystal_face_index_k
_exptl_crystal_face_index_l
_exptl_crystal_face_perp_dist
0 -1 1 0.1221
0 -1 0 0.1135
-2 -5 -8 0.1705
3 -3 -11 0.1577
3 -5 3 0.1360
-2 5 -4 0.1648
-3 -3 5 0.2096
0 -1 -2 0.1494
0 1 2 0.0967
0 0 1 0.1194
0 0 -1 0.1046
-5 2 0 0.2028
1 0 0 0.1592
0 1 -1 0.1363

loop_
_geom_angle_atom_site_label_1
_geom_angle_atom_site_label_2
_geom_angle_atom_site_label_3
_geom_angle
_geom_angle_site_symmetry_1
_geom_angle_site_symmetry_3
_geom_angle_publ_flag
C12 N1 C5 104.83(15) . . ?
C10 N2 C11 123.41(16) . . ?
C12 N2 C10 105.83(15) . . ?
C12 N2 C11 130.73(17) . . ?
C16 N3 C15 114.66(19) . . ?
C16 N4 C13 115.22(19) . . ?
N1 C5 C6 129.57(18) . . ?
N1 C5 C10 110.02(17) . . ?
C6 C5 C10 120.41(19) . . ?
C5 C6 H6 121.1 . . ?
C7 C6 C5 117.8(2) . . ?
C7 C6 H6 121.1 . . ?
C6 C7 H7 119.5 . . ?
C6 C7 C8 121.0(2) . . ?
C8 C7 H7 119.5 . . ?
C7 C8 H8 119.0 . . ?
C9 C8 C7 122.0(2) . . ?
C9 C8 H8 119.0 . . ?
C8 C9 H9 121.7 . . ?
C8 C9 C10 116.57(19) . . ?
C10 C9 H9 121.7 . . ?
N2 C10 C5 105.87(16) . . ?
N2 C10 C9 131.93(18) . . ?
C9 C10 C5 122.20(19) . . ?
N2 C11 H11A 109.5 . . ?
N2 C11 H11B 109.5 . . ?
N2 C11 H11C 109.5 . . ?
H11A C11 H11B 109.5 . . ?
H11A C11 H11C 109.5 . . ?
H11B C11 H11C 109.5 . . ?
N1 C12 N2 113.44(17) . . ?
N1 C12 C13 120.67(16) . . ?
N2 C12 C13 125.88(17) . . ?
N4 C13 C12 119.30(17) . . ?
N4 C13 C14 120.91(18) . . ?
C14 C13 C12 119.76(18) . . ?
C13 C14 H14 121.3 . . ?
C15 C14 C13 117.48(19) . . ?
C15 C14 H14 121.3 . . ?
N3 C15 C14 123.1(2) . . ?
N3 C15 H15 118.4 . . ?
C14 C15 H15 118.4 . . ?
N3 C16 N4 128.6(2) . . ?
N3 C16 H16 115.7 . . ?
N4 C16 H16 115.7 . . ?
C32 N21 C25 104.82(15) . . ?
C30 N22 C31 123.40(16) . . ?
C32 N22 C30 105.88(15) . . ?
C32 N22 C31 130.71(16) . . ?
C36 N23 C35 114.69(19) . . ?
C36 N24 C33 115.53(19) . . ?
N21 C25 C26 129.87(18) . . ?
N21 C25 C30 110.03(17) . . ?
C26 C25 C30 120.10(18) . . ?
C25 C26 H26 121.0 . . ?
C27 C26 C25 118.1(2) . . ?
C27 C26 H26 121.0 . . ?
C26 C27 H27 119.5 . . ?
C26 C27 C28 121.1(2) . . ?
C28 C27 H27 119.5 . . ?
C27 C28 H28 119.2 . . ?
C29 C28 C27 121.5(2) . . ?
C29 C28 H28 119.2 . . ?
C28 C29 H29 121.5 . . ?
C28 C29 C30 117.0(2) . . ?
C30 C29 H29 121.5 . . ?
N22 C30 C25 105.82(16) . . ?
N22 C30 C29 131.99(19) . . ?
C29 C30 C25 122.20(19) . . ?
N22 C31 H31A 109.5 . . ?
N22 C31 H31B 109.5 . . ?
N22 C31 H31C 109.5 . . ?
H31A C31 H31B 109.5 . . ?
H31A C31 H31C 109.5 . . ?
H31B C31 H31C 109.5 . . ?
N21 C32 N22 113.45(17) . . ?
N21 C32 C33 120.43(16) . . ?
N22 C32 C33 126.12(16) . . ?
N24 C33 C32 119.64(17) . . ?
N24 C33 C34 120.92(19) . . ?
C34 C33 C32 119.43(17) . . ?
C33 C34 H34 121.4 . . ?
C35 C34 C33 117.24(19) . . ?
C35 C34 H34 121.4 . . ?
N23 C35 C34 123.1(2) . . ?
N23 C35 H35 118.5 . . ?
C34 C35 H35 118.5 . . ?
N23 C36 N24 128.6(2) . . ?
N23 C36 H36 115.7 . . ?
N24 C36 H36 115.7 . . ?

loop_
_geom_bond_atom_site_label_1
_geom_bond_atom_site_label_2
_geom_bond_distance
_geom_bond_site_symmetry_2
_geom_bond_publ_flag
N1 C5 1.382(3) . ?
N1 C12 1.320(2) . ?
N2 C10 1.384(3) . ?
N2 C11 1.459(2) . ?
N2 C12 1.374(2) . ?
N3 C15 1.335(3) . ?
N3 C16 1.319(3) . ?
N4 C13 1.349(3) . ?
N4 C16 1.338(3) . ?
C5 C6 1.394(3) . ?
C5 C10 1.400(3) . ?
C6 H6 0.9500 . ?
C6 C7 1.381(3) . ?
C7 H7 0.9500 . ?
C7 C8 1.407(3) . ?
C8 H8 0.9500 . ?
C8 C9 1.379(3) . ?
C9 H9 0.9500 . ?
C9 C10 1.393(3) . ?
C11 H11A 0.9800 . ?
C11 H11B 0.9800 . ?
C11 H11C 0.9800 . ?
C12 C13 1.467(3) . ?
C13 C14 1.390(3) . ?
C14 H14 0.9500 . ?
C14 C15 1.368(3) . ?
C15 H15 0.9500 . ?
C16 H16 0.9500 . ?
N21 C25 1.381(2) . ?
N21 C32 1.318(2) . ?
N22 C30 1.380(3) . ?
N22 C31 1.461(2) . ?
N22 C32 1.375(2) . ?
N23 C35 1.338(3) . ?
N23 C36 1.320(3) . ?
N24 C33 1.345(3) . ?
N24 C36 1.338(3) . ?
C25 C26 1.398(3) . ?
C25 C30 1.403(3) . ?
C26 H26 0.9500 . ?
C26 C27 1.378(3) . ?
C27 H27 0.9500 . ?
C27 C28 1.415(4) . ?
C28 H28 0.9500 . ?
C28 C29 1.377(3) . ?
C29 H29 0.9500 . ?
C29 C30 1.394(3) . ?
C31 H31A 0.9800 . ?
C31 H31B 0.9800 . ?
C31 H31C 0.9800 . ?
C32 C33 1.468(3) . ?
C33 C34 1.397(3) . ?
C34 H34 0.9500 . ?
C34 C35 1.375(3) . ?
C35 H35 0.9500 . ?
C36 H36 0.9500 . ?

loop_
_geom_torsion_atom_site_label_1
_geom_torsion_atom_site_label_2
_geom_torsion_atom_site_label_3
_geom_torsion_atom_site_label_4
_geom_torsion
_geom_torsion_site_symmetry_1
_geom_torsion_site_symmetry_2
_geom_torsion_site_symmetry_3
_geom_torsion_site_symmetry_4
_geom_torsion_publ_flag
N1 C5 C6 C7 -179.03(18) . . . . ?
N1 C5 C10 N2 -1.02(19) . . . . ?
N1 C5 C10 C9 178.58(16) . . . . ?
N1 C12 C13 N4 165.02(17) . . . . ?
N1 C12 C13 C14 -13.2(2) . . . . ?
N2 C12 C13 N4 -13.5(3) . . . . ?
N2 C12 C13 C14 168.33(17) . . . . ?
N4 C13 C14 C15 1.6(3) . . . . ?
C5 N1 C12 N2 -0.11(19) . . . . ?
C5 N1 C12 C13 -178.79(15) . . . . ?
C5 C6 C7 C8 0.5(3) . . . . ?
C6 C5 C10 N2 179.22(16) . . . . ?
C6 C5 C10 C9 -1.2(3) . . . . ?
C6 C7 C8 C9 -1.2(3) . . . . ?
C7 C8 C9 C10 0.7(3) . . . . ?
C8 C9 C10 N2 179.94(18) . . . . ?
C8 C9 C10 C5 0.5(3) . . . . ?
C10 N2 C12 N1 -0.5(2) . . . . ?
C10 N2 C12 C13 178.09(15) . . . . ?
C10 C5 C6 C7 0.7(3) . . . . ?
C11 N2 C10 C5 -177.35(15) . . . . ?
C11 N2 C10 C9 3.1(3) . . . . ?
C11 N2 C12 N1 177.56(16) . . . . ?
C11 N2 C12 C13 -3.8(3) . . . . ?
C12 N1 C5 C6 -179.56(19) . . . . ?
C12 N1 C5 C10 0.70(19) . . . . ?
C12 N2 C10 C5 0.91(18) . . . . ?
C12 N2 C10 C9 -178.63(18) . . . . ?
C12 C13 C14 C15 179.72(16) . . . . ?
C13 N4 C16 N3 -0.1(3) . . . . ?
C13 C14 C15 N3 -1.0(3) . . . . ?
C15 N3 C16 N4 0.6(4) . . . . ?
C16 N3 C15 C14 0.0(3) . . . . ?
C16 N4 C13 C12 -179.20(17) . . . . ?
C16 N4 C13 C14 -1.0(3) . . . . ?
N21 C25 C26 C27 179.60(18) . . . . ?
N21 C25 C30 N22 0.71(19) . . . . ?
N21 C25 C30 C29 -179.29(16) . . . . ?
N21 C32 C33 N24 -170.98(16) . . . . ?
N21 C32 C33 C34 8.0(2) . . . . ?
N22 C32 C33 N24 8.5(3) . . . . ?
N22 C32 C33 C34 -172.52(16) . . . . ?
N24 C33 C34 C35 0.0(3) . . . . ?
C25 N21 C32 N22 0.19(19) . . . . ?
C25 N21 C32 C33 179.75(14) . . . . ?
C25 C26 C27 C28 0.0(3) . . . . ?
C26 C25 C30 N22 -179.22(16) . . . . ?
C26 C25 C30 C29 0.8(3) . . . . ?
C26 C27 C28 C29 0.3(3) . . . . ?
C27 C28 C29 C30 0.0(3) . . . . ?
C28 C29 C30 N22 179.49(18) . . . . ?
C28 C29 C30 C25 -0.5(3) . . . . ?
C30 N22 C32 N21 0.25(19) . . . . ?
C30 N22 C32 C33 -179.28(16) . . . . ?
C30 C25 C26 C27 -0.5(3) . . . . ?
C31 N22 C30 C25 179.02(15) . . . . ?
C31 N22 C30 C29 -1.0(3) . . . . ?
C31 N22 C32 N21 -179.29(16) . . . . ?
C31 N22 C32 C33 1.2(3) . . . . ?
C32 N21 C25 C26 179.37(18) . . . . ?
C32 N21 C25 C30 -0.55(19) . . . . ?
C32 N22 C30 C25 -0.57(17) . . . . ?
C32 N22 C30 C29 179.44(19) . . . . ?
C32 C33 C34 C35 -178.90(17) . . . . ?
C33 N24 C36 N23 -1.2(3) . . . . ?
C33 C34 C35 N23 -0.9(3) . . . . ?
C35 N23 C36 N24 0.4(3) . . . . ?
C36 N23 C35 C34 0.7(3) . . . . ?
C36 N24 C33 C32 179.85(16) . . . . ?
C36 N24 C33 C34 0.9(3) . . . . ?

loop_
_twin_individual_id
_twin_individual_mass_fraction_refined
1 0.9597(9)
2 0.0403(9)

loop_
_exptl_oxdiff_crystal_face_indexfrac_h
_exptl_oxdiff_crystal_face_indexfrac_k
_exptl_oxdiff_crystal_face_indexfrac_l
_exptl_oxdiff_crystal_face_x
_exptl_oxdiff_crystal_face_y
_exptl_oxdiff_crystal_face_z
-0.0007 -1.0010 0.9995 0.1418 0.0350 -0.0331
-0.0002 -1.0016 -0.0004 0.0973 0.0874 -0.0228
-1.9943 -5.0142 -8.0033 0.0012 0.9030 -0.4067
3.0014 -3.0087 -10.9979 -0.0017 0.7664 0.6075
2.9938 -5.0037 3.0002 0.8151 0.2084 0.4178
-1.9945 5.0039 -3.9992 -0.7945 -0.1799 -0.2200
-2.9994 -3.0043 4.9957 0.3191 0.0717 -0.6825
0.0009 -1.0027 -2.0003 0.0085 0.1920 -0.0022
-0.0009 1.0027 2.0003 -0.0085 -0.1920 0.0022
-0.0005 0.0006 0.9999 0.0444 -0.0523 -0.0103
0.0005 -0.0006 -0.9999 -0.0444 0.0523 0.0103
-4.9933 1.9991 -0.0034 -0.5198 -0.0558 -0.8922
0.9987 0.0008 0.0009 0.0650 -0.0238 0.1875
0.0007 1.0010 -0.9995 -0.1418 -0.0350 0.0331
